data_7024016
loop_
_publ_author_name
'Be\,sli, Serap'
'Mutlu, Ceylan'
'Yuksel, Fatma'

_publ_section_title
;
 Nucleophilic substitution reactions of 10- and 11-membered fluorodioxy
 ansa cyclotriphosphazene derivatives.
;
_journal_issue 48
_journal_name_full 'Dalton transactions (Cambridge, England : 2003)'
_journal_page_first 16709
_journal_page_last 16722
_journal_paper_doi 10.1039/c3dt52461b
_journal_volume 42
_journal_year 2013
_chemical_formula_sum 'C10 H16 F8 N3 O6 P3'
_chemical_formula_weight 519.17
_space_group_crystal_system monoclinic
_space_group_IT_number 14
_space_group_name_Hall '-P 2yn'
_space_group_name_H-M_alt 'P 1 21/n 1'
_symmetry_space_group_name_Hall '-P 2yn'
_symmetry_space_group_name_H-M 'P 1 21/n 1'
_atom_sites_solution_hydrogens geom
_atom_sites_solution_primary direct
_atom_sites_solution_secondary difmap
_cell_angle_alpha 90
_cell_angle_beta 107.967(2)
_cell_angle_gamma 90
_cell_formula_units_Z 4
_cell_length_a 14.8998(7)
_cell_length_b 6.4328(3)
_cell_length_c 20.6068(10)
_cell_measurement_reflns_used 6862
_cell_measurement_temperature 130.(2)
_cell_measurement_theta_max 28.3166
_cell_measurement_theta_min 2.8744
_cell_volume 1878.79(16)
_computing_cell_refinement 'SAINT V7.66A (Bruker AXS, 2009)'
_computing_data_reduction 'SAINT V7.66A (Bruker AXS, 2009)'
_computing_structure_refinement 'SHELXL-97 (Sheldrick, 2008)'
_computing_structure_solution 'SHELXS-97 (Sheldrick, 2008)'
_diffrn_ambient_temperature 130.(2)
_diffrn_detector_area_resol_mean 8.3333
_diffrn_measured_fraction_theta_full 0.999
_diffrn_measured_fraction_theta_max 0.999
_diffrn_radiation_monochromator multilayer
_diffrn_radiation_type MoK\a
_diffrn_radiation_wavelength 0.71073
_diffrn_reflns_av_R_equivalents 0.0315
_diffrn_reflns_av_sigmaI/netI 0.0292
_diffrn_reflns_limit_h_max 19
_diffrn_reflns_limit_h_min -16
_diffrn_reflns_limit_k_max 8
_diffrn_reflns_limit_k_min -6
_diffrn_reflns_limit_l_max 26
_diffrn_reflns_limit_l_min -26
_diffrn_reflns_number 16140
_diffrn_reflns_theta_full 27.10
_diffrn_reflns_theta_max 27.10
_diffrn_reflns_theta_min 1.49
_diffrn_source ImuS
_exptl_absorpt_coefficient_mu 0.430
_exptl_absorpt_correction_T_max 0.94
_exptl_absorpt_correction_T_min 0.85
_exptl_absorpt_correction_type multi-scan
_exptl_absorpt_process_details 'SADABS V2008/1 (Bruker AXS)'
_exptl_crystal_density_diffrn 1.835
_exptl_crystal_density_method 'not measured'
_exptl_crystal_F_000 1048
_exptl_crystal_size_max 0.190
_exptl_crystal_size_mid 0.160
_exptl_crystal_size_min 0.140
_refine_diff_density_max 2.018
_refine_diff_density_min -0.691
_refine_ls_extinction_method none
_refine_ls_goodness_of_fit_ref 1.041
_refine_ls_hydrogen_treatment constr
_refine_ls_matrix_type full
_refine_ls_number_parameters 275
_refine_ls_number_reflns 4140
_refine_ls_number_restraints 0
_refine_ls_restrained_S_all 1.041
_refine_ls_R_factor_all 0.0668
_refine_ls_R_factor_gt 0.0582
_refine_ls_shift/su_max 0.000
_refine_ls_shift/su_mean 0.000
_refine_ls_structure_factor_coef Fsqd
_refine_ls_weighting_details 'calc w=1/[\s^2^(Fo^2^)+(0.0664P)^2^+8.1590P] where P=(Fo^2^+2Fc^2^)/3'
_refine_ls_weighting_scheme calc
_refine_ls_wR_factor_gt 0.1487
_refine_ls_wR_factor_ref 0.1557
_reflns_number_gt 3559
_reflns_number_total 4140
_reflns_threshold_expression >2sigma(I)
_cod_data_source_file c3dt52461b.txt
_cod_data_source_block SB8b
_cod_original_cell_volume 1878.79(15)
_cod_database_code 7024016

loop_
_space_group_symop_operation_xyz
'x, y, z'
'-x+1/2, y+1/2, -z+1/2'
'-x, -y, -z'
'x-1/2, -y-1/2, z-1/2'

loop_
_atom_site_type_symbol
_atom_site_label
_atom_site_fract_x
_atom_site_fract_y
_atom_site_fract_z
_atom_site_U_iso_or_equiv
_atom_site_adp_type
_atom_site_calc_flag
_atom_site_refinement_flags
_atom_site_occupancy
P P1 0.81973(6) 0.49592(13) 1.13537(4) 0.0146(2) Uani d . 1
P P2 0.67119(6) 0.36750(13) 1.02614(4) 0.0151(2) Uani d . 1
P P3 0.85386(6) 0.36050(13) 1.01788(4) 0.0149(2) Uani d . 1
N N1 0.71011(19) 0.4587(5) 1.10089(14) 0.0176(6) Uani d . 1
N N2 0.74620(19) 0.2957(4) 0.99032(14) 0.0165(6) Uani d . 1
N N3 0.88802(19) 0.4668(5) 1.09058(14) 0.0171(6) Uani d . 1
O O1 0.83966(18) 0.7223(4) 1.16579(12) 0.0207(5) Uani d . 1
O O2 0.84858(18) 0.3478(4) 1.20000(12) 0.0212(5) Uani d . 1
O O3 0.59829(16) 0.1869(4) 1.02208(13) 0.0200(5) Uani d . 1
O O4 0.60065(17) 0.5373(4) 0.98222(12) 0.0192(5) Uani d . 1
O O5 0.88184(17) 0.5168(4) 0.96788(12) 0.0186(5) Uani d . 1
O O6 0.91751(17) 0.1699(4) 1.01330(13) 0.0200(5) Uani d . 1
F F1 0.53395(18) 0.8579(4) 0.89182(13) 0.0370(6) Uani d . 1
F F2 0.5128(2) 0.6551(5) 0.80498(13) 0.0475(7) Uani d . 1
F F3 0.72638(14) 0.7606(3) 0.93618(10) 0.0215(4) Uani d . 1
F F4 0.6670(2) 0.9470(4) 0.84477(13) 0.0426(7) Uani d . 1
F F5 0.6753(2) 0.6677(5) 0.76226(13) 0.0506(8) Uani d . 1
F F6 0.68280(18) 0.4126(4) 0.83234(12) 0.0326(5) Uani d . 1
F F7 0.8418(2) 0.5740(5) 0.78969(12) 0.0464(7) Uani d . 1
F F8 0.8555(2) 0.8122(4) 0.86740(13) 0.0388(6) Uani d . 1
C C1 0.7946(3) 0.7902(6) 1.21497(19) 0.0264(8) Uani d . 1
H H1A 0.7278 0.7514 1.1991 0.04 Uiso calc R 1
H H1B 0.8002 0.9416 1.2201 0.04 Uiso calc R 1
H H1C 0.8253 0.7238 1.259 0.04 Uiso calc R 1
C C2 0.9473(3) 0.3385(7) 1.2406(2) 0.0329(9) Uani d . 1
H H2A 0.9803 0.2382 1.2202 0.049 Uiso calc R 1
H H2B 0.9523 0.2948 1.2871 0.049 Uiso calc R 1
H H2C 0.976 0.4761 1.2418 0.049 Uiso calc R 1
C C3 0.6318(3) -0.0048(6) 1.0574(2) 0.0265(8) Uani d . 1
H H3A 0.6817 -0.0628 1.041 0.04 Uiso calc R 1
H H3B 0.5795 -0.104 1.0487 0.04 Uiso calc R 1
H H3C 0.657 0.0222 1.1065 0.04 Uiso calc R 1
C C4 0.5534(3) 0.4991(6) 0.91167(18) 0.0231(7) Uani d . 1
H H4A 0.4853 0.4758 0.9045 0.028 Uiso calc R 1
H H4B 0.5796 0.3729 0.8968 0.028 Uiso calc R 1
C C5 0.5666(3) 0.6859(7) 0.8700(2) 0.0317(9) Uani d . 1
C C6 0.6696(3) 0.7528(7) 0.8707(2) 0.0338(9) Uani d . 1
C C7 0.7130(3) 0.6105(7) 0.8283(2) 0.0324(9) Uani d . 1
C C8 0.8233(3) 0.6181(7) 0.8490(2) 0.0316(9) Uani d . 1
C C9 0.8765(3) 0.4595(6) 0.89982(17) 0.0224(7) Uani d . 1
H H9A 0.8447 0.323 0.8888 0.027 Uiso calc R 1
H H9B 0.9411 0.4452 0.8965 0.027 Uiso calc R 1
C C10 0.9149(3) -0.0140(6) 1.0534(2) 0.0251(8) Uani d . 1
H H10A 0.9447 0.0166 1.1018 0.038 Uiso calc R 1
H H10B 0.9491 -0.1272 1.0395 0.038 Uiso calc R 1
H H10C 0.8492 -0.0557 1.0458 0.038 Uiso calc R 1

loop_
_atom_site_aniso_label
_atom_site_aniso_U_11
_atom_site_aniso_U_22
_atom_site_aniso_U_33
_atom_site_aniso_U_12
_atom_site_aniso_U_13
_atom_site_aniso_U_23
P1 0.0163(4) 0.0141(4) 0.0149(4) -0.0019(3) 0.0069(3) -0.0010(3)
P2 0.0138(4) 0.0136(4) 0.0181(4) -0.0008(3) 0.0051(3) -0.0009(3)
P3 0.0162(4) 0.0137(4) 0.0170(4) -0.0001(3) 0.0084(3) -0.0010(3)
N1 0.0149(13) 0.0216(15) 0.0187(13) -0.0016(11) 0.0085(11) -0.0038(11)
N2 0.0165(13) 0.0155(13) 0.0181(13) -0.0006(11) 0.0063(11) -0.0034(11)
N3 0.0132(13) 0.0213(15) 0.0186(13) -0.0016(11) 0.0073(11) -0.0026(11)
O1 0.0271(13) 0.0163(12) 0.0225(12) -0.0043(10) 0.0134(10) -0.0048(10)
O2 0.0236(13) 0.0218(13) 0.0183(11) -0.0009(10) 0.0068(10) 0.0034(10)
O3 0.0147(11) 0.0161(12) 0.0281(13) -0.0015(9) 0.0051(10) 0.0014(10)
O4 0.0183(12) 0.0168(12) 0.0210(12) 0.0014(10) 0.0039(9) 0.0005(9)
O5 0.0251(12) 0.0170(12) 0.0170(11) -0.0022(10) 0.0113(9) -0.0005(9)
O6 0.0216(12) 0.0160(12) 0.0274(12) 0.0043(10) 0.0147(10) 0.0022(10)
F1 0.0344(13) 0.0297(13) 0.0442(14) 0.0084(11) 0.0082(11) 0.0122(11)
F2 0.0527(17) 0.0554(18) 0.0255(12) 0.0221(14) -0.0010(11) 0.0063(12)
F3 0.0265(11) 0.0207(10) 0.0175(9) -0.0002(9) 0.0069(8) -0.0020(8)
F4 0.075(2) 0.0218(12) 0.0330(13) 0.0060(13) 0.0199(13) 0.0076(10)
F5 0.068(2) 0.0554(18) 0.0220(12) 0.0092(15) 0.0052(12) 0.0015(12)
F6 0.0426(14) 0.0224(11) 0.0334(12) -0.0053(10) 0.0123(11) -0.0091(10)
F7 0.0583(17) 0.0598(18) 0.0240(12) -0.0102(15) 0.0169(12) 0.0023(12)
F8 0.0547(16) 0.0261(12) 0.0457(14) 0.0016(12) 0.0304(13) 0.0082(11)
C1 0.036(2) 0.0228(18) 0.0252(18) -0.0009(16) 0.0159(16) -0.0083(14)
C2 0.027(2) 0.040(2) 0.0257(19) 0.0023(18) -0.0006(16) 0.0059(17)
C3 0.0254(19) 0.0142(17) 0.039(2) 0.0001(14) 0.0091(16) 0.0048(15)
C4 0.0178(16) 0.0264(19) 0.0217(16) 0.0013(14) 0.0011(13) -0.0003(14)
C5 0.0263(19) 0.039(2) 0.0280(19) 0.0129(18) 0.0059(15) 0.0105(17)
C6 0.050(3) 0.024(2) 0.0244(19) 0.0020(18) 0.0080(18) 0.0026(15)
C7 0.040(2) 0.030(2) 0.0254(19) 0.0020(18) 0.0087(17) 0.0006(16)
C8 0.031(2) 0.038(2) 0.0289(19) -0.0021(18) 0.0138(17) 0.0096(17)
C9 0.0244(18) 0.0264(19) 0.0188(16) -0.0033(15) 0.0105(14) -0.0015(14)
C10 0.0288(19) 0.0156(17) 0.035(2) 0.0046(15) 0.0162(16) 0.0066(15)

loop_
_atom_type_symbol
_atom_type_description
_atom_type_scat_dispersion_real
_atom_type_scat_dispersion_imag
_atom_type_scat_source
C C 0.0033 0.0016 'International Tables Vol C Tables 4.2.6.8 and 6.1.1.4'
H H 0.0000 0.0000 'International Tables Vol C Tables 4.2.6.8 and 6.1.1.4'
N N 0.0061 0.0033 'International Tables Vol C Tables 4.2.6.8 and 6.1.1.4'
O O 0.0106 0.0060 'International Tables Vol C Tables 4.2.6.8 and 6.1.1.4'
F F 0.0171 0.0103 'International Tables Vol C Tables 4.2.6.8 and 6.1.1.4'
P P 0.1023 0.0942 'International Tables Vol C Tables 4.2.6.8 and 6.1.1.4'

loop_
_geom_angle_atom_site_label_1
_geom_angle_atom_site_label_2
_geom_angle_atom_site_label_3
_geom_angle
O1 P1 N3 105.38(15)
O1 P1 O2 104.59(14)
N3 P1 O2 111.26(15)
O1 P1 N1 111.06(15)
N3 P1 N1 118.67(15)
O2 P1 N1 105.10(15)
O3 P2 N1 111.41(15)
O3 P2 N2 109.50(15)
N1 P2 N2 117.50(15)
O3 P2 O4 98.77(13)
N1 P2 O4 106.20(15)
N2 P2 O4 111.83(14)
O6 P3 N3 111.75(15)
O6 P3 N2 109.68(15)
N3 P3 N2 116.61(15)
O6 P3 O5 99.87(13)
N3 P3 O5 105.62(15)
N2 P3 O5 111.99(15)
P2 N1 P1 120.66(17)
P3 N2 P2 122.53(18)
P3 N3 P1 121.81(18)
C1 O1 P1 119.1(2)
C2 O2 P1 118.2(2)
C3 O3 P2 118.6(2)
C4 O4 P2 119.5(2)
C9 O5 P3 121.9(2)
C10 O6 P3 118.7(2)
O1 C1 H1A 109.5
O1 C1 H1B 109.5
H1A C1 H1B 109.5
O1 C1 H1C 109.5
H1A C1 H1C 109.5
H1B C1 H1C 109.5
O2 C2 H2A 109.5
O2 C2 H2B 109.5
H2A C2 H2B 109.5
O2 C2 H2C 109.5
H2A C2 H2C 109.5
H2B C2 H2C 109.5
O3 C3 H3A 109.5
O3 C3 H3B 109.5
H3A C3 H3B 109.5
O3 C3 H3C 109.5
H3A C3 H3C 109.5
H3B C3 H3C 109.5
O4 C4 C5 109.2(3)
O4 C4 H4A 109.8
C5 C4 H4A 109.8
O4 C4 H4B 109.8
C5 C4 H4B 109.8
H4A C4 H4B 108.3
F1 C5 F2 106.8(3)
F1 C5 C4 109.7(3)
F2 C5 C4 107.7(4)
F1 C5 C6 102.8(3)
F2 C5 C6 109.1(3)
C4 C5 C6 120.0(3)
F3 C6 F4 107.0(3)
F3 C6 C7 110.2(3)
F4 C6 C7 106.9(3)
F3 C6 C5 108.9(3)
F4 C6 C5 109.6(4)
C7 C6 C5 114.0(4)
F5 C7 F6 105.9(3)
F5 C7 C6 107.0(3)
F6 C7 C6 108.5(3)
F5 C7 C8 109.9(3)
F6 C7 C8 110.6(3)
C6 C7 C8 114.6(4)
F8 C8 F7 106.9(3)
F8 C8 C9 111.6(3)
F7 C8 C9 105.9(3)
F8 C8 C7 111.0(4)
F7 C8 C7 103.6(3)
C9 C8 C7 116.9(3)
O5 C9 C8 111.5(3)
O5 C9 H9A 109.3
C8 C9 H9A 109.3
O5 C9 H9B 109.3
C8 C9 H9B 109.3
H9A C9 H9B 108.0
O6 C10 H10A 109.5
O6 C10 H10B 109.5
H10A C10 H10B 109.5
O6 C10 H10C 109.5
H10A C10 H10C 109.5
H10B C10 H10C 109.5

loop_
_geom_bond_atom_site_label_1
_geom_bond_atom_site_label_2
_geom_bond_distance
P1 O1 1.577(3)
P1 N3 1.582(3)
P1 O2 1.585(2)
P1 N1 1.586(3)
P2 O3 1.575(3)
P2 N1 1.582(3)
P2 N2 1.586(3)
P2 O4 1.591(2)
P3 O6 1.571(2)
P3 N3 1.581(3)
P3 N2 1.583(3)
P3 O5 1.585(2)
O1 C1 1.445(4)
O2 C2 1.452(5)
O3 C3 1.441(4)
O4 C4 1.428(4)
O5 C9 1.429(4)
O6 C10 1.450(4)
F1 C5 1.342(5)
F2 C5 1.347(5)
F3 C6 1.354(4)
F4 C6 1.355(5)
F5 C7 1.354(5)
F6 C7 1.361(5)
F7 C8 1.364(5)
F8 C8 1.349(5)
C1 H1A 0.98
C1 H1B 0.98
C1 H1C 0.98
C2 H2A 0.98
C2 H2B 0.98
C2 H2C 0.98
C3 H3A 0.98
C3 H3B 0.98
C3 H3C 0.98
C4 C5 1.524(6)
C4 H4A 0.99
C4 H4B 0.99
C5 C6 1.589(6)
C6 C7 1.539(6)
C7 C8 1.567(6)
C8 C9 1.501(5)
C9 H9A 0.99
C9 H9B 0.99
C10 H10A 0.98
C10 H10B 0.98
C10 H10C 0.98

loop_
_geom_torsion_atom_site_label_1
_geom_torsion_atom_site_label_2
_geom_torsion_atom_site_label_3
_geom_torsion_atom_site_label_4
_geom_torsion
O3 P2 N1 P1 133.12(19)
N2 P2 N1 P1 5.6(3)
O4 P2 N1 P1 -120.3(2)
O1 P1 N1 P2 129.8(2)
N3 P1 N1 P2 7.5(3)
O2 P1 N1 P2 -117.7(2)
O6 P3 N2 P2 139.02(19)
N3 P3 N2 P2 10.8(3)
O5 P3 N2 P2 -111.1(2)
O3 P2 N2 P3 -143.58(19)
N1 P2 N2 P3 -15.2(3)
O4 P2 N2 P3 108.0(2)
O6 P3 N3 P1 -124.0(2)
N2 P3 N3 P1 3.3(3)
O5 P3 N3 P1 128.4(2)
O1 P1 N3 P3 -137.3(2)
O2 P1 N3 P3 109.9(2)
N1 P1 N3 P3 -12.2(3)
N3 P1 O1 C1 -174.0(3)
O2 P1 O1 C1 -56.5(3)
N1 P1 O1 C1 56.3(3)
O1 P1 O2 C2 -66.3(3)
N3 P1 O2 C2 47.0(3)
N1 P1 O2 C2 176.6(3)
N1 P2 O3 C3 -67.3(3)
N2 P2 O3 C3 64.4(3)
O4 P2 O3 C3 -178.6(3)
O3 P2 O4 C4 -64.4(3)
N1 P2 O4 C4 -179.8(2)
N2 P2 O4 C4 50.8(3)
O6 P3 O5 C9 53.3(3)
N3 P3 O5 C9 169.4(3)
N2 P3 O5 C9 -62.7(3)
N3 P3 O6 C10 67.9(3)
N2 P3 O6 C10 -63.1(3)
O5 P3 O6 C10 179.2(3)
P2 O4 C4 C5 -129.4(3)
O4 C4 C5 F1 -57.4(4)
O4 C4 C5 F2 -173.3(3)
O4 C4 C5 C6 61.3(5)
F1 C5 C6 F3 73.8(4)
F2 C5 C6 F3 -173.1(3)
C4 C5 C6 F3 -48.3(5)
F1 C5 C6 F4 -42.9(4)
F2 C5 C6 F4 70.1(4)
C4 C5 C6 F4 -165.1(3)
F1 C5 C6 C7 -162.7(3)
F2 C5 C6 C7 -49.6(5)
C4 C5 C6 C7 75.2(5)
F3 C6 C7 F5 -157.4(3)
F4 C6 C7 F5 -41.5(5)
C5 C6 C7 F5 79.8(4)
F3 C6 C7 F6 88.8(4)
F4 C6 C7 F6 -155.3(3)
C5 C6 C7 F6 -34.0(5)
F3 C6 C7 C8 -35.3(5)
F4 C6 C7 C8 80.6(4)
C5 C6 C7 C8 -158.1(3)
F5 C7 C8 F8 84.1(4)
F6 C7 C8 F8 -159.4(3)
C6 C7 C8 F8 -36.4(5)
F5 C7 C8 F7 -30.3(4)
F6 C7 C8 F7 86.2(4)
C6 C7 C8 F7 -150.8(3)
F5 C7 C8 C9 -146.4(4)
F6 C7 C8 C9 -29.9(5)
C6 C7 C8 C9 93.1(4)
P3 O5 C9 C8 129.5(3)
F8 C8 C9 O5 50.0(4)
F7 C8 C9 O5 166.0(3)
C7 C8 C9 O5 -79.2(4)
